data_2017184
loop_
_publ_author_name
'Cobo, Justo'
'Nogueras, Manuel'
'de la Torre, Jos\'e M.'
'Glidewell, Christopher'

_publ_section_title
;2-Methoxy-3-methyl-6-oxo-4-(2,3,4-tri-<i>O</i>-acetyl-\b-<small>D</small>-xylopyranosylamino)-1,6-dihydropyrimidine-5-carbaldehyde
 0.065-hydrate and
 2-methylsulfanyl-6-oxo-4-(2,3,4-tri-<i>O</i>-acetyl-\b-<small>D</small>-xylopyranosylamino)-1,6-dihydropyrimidine-5-carbaldehyde:
 hydrogen-bonded structures in one or three dimensions
;
_journal_coeditor_code GG3202
_journal_issue 7
_journal_name_full 'Acta Crystallographica Section C'
_journal_page_first o321
_journal_page_last o325
_journal_paper_doi 10.1107/S0108270109019374
_journal_volume 65
_journal_year 2009
_chemical_formula_iupac 'C18 H23 N3 O10, 0.065H2 O'
_chemical_formula_moiety 'C18 H23 N3 O10, 0.065(H2 O)'
_chemical_formula_sum 'C18 H23.13 N3 O10.065'
_chemical_formula_weight 442.57
_chemical_name_systematic
;2-Methoxy-3-methyl-6-oxo-4-(2,3,4-tri-<i>O</i>-acetyl-\b-D-xylopyranosylamino)-
1,6-dihydropyrimidine-5-carbaldehyde
 0.065-hydrate
;
_space_group_IT_number 19
_symmetry_cell_setting orthorhombic
_symmetry_space_group_name_Hall 'P 2ac 2ab'
_symmetry_space_group_name_H-M 'P 21 21 21'
_atom_sites_solution_hydrogens geom
_atom_sites_solution_primary direct
_atom_sites_solution_secondary difmap
_cell_angle_alpha 90.00
_cell_angle_beta 90.00
_cell_angle_gamma 90.00
_cell_formula_units_Z 8
_cell_length_a 14.3816(2)
_cell_length_b 14.7626(2)
_cell_length_c 20.1025(3)
_cell_measurement_reflns_used 5407
_cell_measurement_temperature 120(2)
_cell_measurement_theta_max 27.52
_cell_measurement_theta_min 3.15
_cell_volume 4267.96(10)
_computing_cell_refinement 'DIRAX/LSQ (Duisenberg <i>et al.</i>,  2000)'
_computing_data_collection 'COLLECT (Hooft, 1999)'
_computing_data_reduction 'EVALCCD (Duisenberg <i>et al.</i>,  2003)'
_computing_molecular_graphics 'PLATON (Spek, 2009)'
_computing_publication_material 'SHELXL97 (Sheldrick, 2008) and PLATON (Spek, 2009)'
_computing_structure_refinement 'SHELXL97 (Sheldrick, 2008)'
_computing_structure_solution 'SIR2004 (Burla <i>et al.</i>,  2005)'
_diffrn_ambient_temperature 120(2)
_diffrn_detector_area_resol_mean 9.091
_diffrn_measured_fraction_theta_full 0.996
_diffrn_measured_fraction_theta_max 0.996
_diffrn_measurement_device_type 'Bruker--Nonius KappaCCD'
_diffrn_measurement_method '\f and \w'
_diffrn_radiation_monochromator graphite
_diffrn_radiation_source 'Bruker--Nonius FR591 rotating anode'
_diffrn_radiation_type 'Mo K\a'
_diffrn_radiation_wavelength 0.71073
_diffrn_reflns_av_R_equivalents 0.0409
_diffrn_reflns_av_sigmaI/netI 0.0199
_diffrn_reflns_limit_h_max 18
_diffrn_reflns_limit_h_min -18
_diffrn_reflns_limit_k_max 19
_diffrn_reflns_limit_k_min -19
_diffrn_reflns_limit_l_max 26
_diffrn_reflns_limit_l_min -26
_diffrn_reflns_number 70888
_diffrn_reflns_theta_full 27.52
_diffrn_reflns_theta_max 27.52
_diffrn_reflns_theta_min 3.15
_diffrn_standards_decay_% 0
_diffrn_standards_number 0
_exptl_absorpt_coefficient_mu 0.114
_exptl_absorpt_correction_T_max 0.980
_exptl_absorpt_correction_T_min 0.975
_exptl_absorpt_correction_type multi-scan
_exptl_absorpt_process_details '(SADABS; Sheldrick, 2003)'
_exptl_crystal_colour colourless
_exptl_crystal_density_diffrn 1.378
_exptl_crystal_density_method 'not measured'
_exptl_crystal_description block
_exptl_crystal_F_000 1861
_exptl_crystal_size_max 0.22
_exptl_crystal_size_mid 0.20
_exptl_crystal_size_min 0.18
_refine_diff_density_max 0.238
_refine_diff_density_min -0.202
_refine_ls_extinction_coef 0.0044(6)
_refine_ls_extinction_expression Fc^*^=kFc[1+0.001xFc^2^\l^3^/sin(2\q)]^-1/4^
_refine_ls_extinction_method 'SHELXL97 (Sheldrick, 2008)'
_refine_ls_goodness_of_fit_ref 1.076
_refine_ls_hydrogen_treatment mixed
_refine_ls_matrix_type full
_refine_ls_number_parameters 581
_refine_ls_number_reflns 5407
_refine_ls_number_restraints 3
_refine_ls_restrained_S_all 1.075
_refine_ls_R_factor_all 0.0382
_refine_ls_R_factor_gt 0.0329
_refine_ls_shift/su_max 0.001
_refine_ls_shift/su_mean 0.000
_refine_ls_structure_factor_coef Fsqd
_refine_ls_weighting_details 'w=1/[\s^2^(Fo^2^)+(0.0543P)^2^+0.5385P] where P=(Fo^2^+2Fc^2^)/3'
_refine_ls_weighting_scheme calc
_refine_ls_wR_factor_gt 0.0854
_refine_ls_wR_factor_ref 0.0880
_reflns_number_gt 4925
_reflns_number_total 5407
_reflns_threshold_expression I>2\s(I)
_cod_data_source_file gg3202.cif
_cod_data_source_block I
_cod_depositor_comments
;
The following automatic conversions were performed:
'_exptl_absorpt_correction_type' value 'Multi-scan' changed to
'multi-scan' according to
'/home/saulius/struct/CIF-dictionaries/cif_core.dic' dictionary named
'cif_core.dic' version 2.4.1 from 2010-06-29.

Automatic conversion script
Id: cif_fix_enum 1527 2010-12-29 10:47:43Z saulius 

The following automatic conversions were performed:

'_exptl_absorpt_correction_type' value 'Multi-scan' changed to
'multi-scan' according to
/home/saulius/struct/CIF-dictionaries/cif_core.dic dictionary named
'cif_core.dic' version 2.4.1 from 2010-06-29.

Automatic conversion script
Id: cif_fix_values 1715 2011-07-08 13:25:40Z adriana 
;
_cod_database_code 2017184
_cod_database_fobs_code 2017184

loop_
_symmetry_equiv_pos_as_xyz
'x, y, z'
'-x+1/2, -y, z+1/2'
'x+1/2, -y+1/2, -z'
'-x, y+1/2, -z+1/2'

loop_
_atom_site_type_symbol
_atom_site_label
_atom_site_fract_x
_atom_site_fract_y
_atom_site_fract_z
_atom_site_U_iso_or_equiv
_atom_site_adp_type
_atom_site_calc_flag
_atom_site_refinement_flags
_atom_site_occupancy
_atom_site_disorder_assembly
_atom_site_disorder_group
N N11 0.55855(11) 0.24150(11) 0.62212(8) 0.0215(3) Uani d . 1 . .
C C12 0.54814(13) 0.15386(13) 0.61908(9) 0.0218(4) Uani d . 1 . .
N N13 0.48420(11) 0.10372(10) 0.65175(8) 0.0230(3) Uani d . 1 . .
C C14 0.42119(13) 0.14549(13) 0.69612(9) 0.0219(4) Uani d . 1 . .
C C15 0.43334(13) 0.24172(13) 0.70370(9) 0.0203(4) Uani d . 1 . .
C C16 0.50035(13) 0.28629(12) 0.66423(9) 0.0198(4) Uani d . 1 . .
O O12 0.60332(10) 0.10425(10) 0.58065(7) 0.0289(3) Uani d . 1 . .
C C121 0.67981(15) 0.15069(16) 0.54824(12) 0.0338(5) Uani d . 1 . .
H H12A 0.7201 0.1782 0.5820 0.051 Uiso calc R 1 . .
H H12B 0.6552 0.1981 0.5190 0.051 Uiso calc R 1 . .
H H12C 0.7158 0.1072 0.5219 0.051 Uiso calc R 1 . .
C C13 0.47977(16) 0.00484(13) 0.64318(11) 0.0303(5) Uani d . 1 . .
H H13A 0.4629 -0.0093 0.5971 0.045 Uiso calc R 1 . .
H H13B 0.4329 -0.0203 0.6734 0.045 Uiso calc R 1 . .
H H13C 0.5406 -0.0217 0.6534 0.045 Uiso calc R 1 . .
O O14 0.36304(11) 0.09911(10) 0.72463(7) 0.0308(3) Uani d . 1 . .
C C51 0.37858(14) 0.28639(13) 0.75333(10) 0.0228(4) Uani d . 1 . .
H H51 0.3348 0.2509 0.7772 0.027 Uiso calc R 1 . .
O O51 0.38407(10) 0.36808(9) 0.76745(7) 0.0268(3) Uani d . 1 . .
N N16 0.51011(11) 0.37678(10) 0.66764(8) 0.0215(3) Uani d . 1 . .
H H16 0.4735 0.4073 0.6947 0.026 Uiso calc R 1 . .
C C21 0.57743(13) 0.42591(12) 0.62928(10) 0.0210(4) Uani d . 1 . .
H H21 0.5809 0.4009 0.5831 0.025 Uiso calc R 1 . .
C C22 0.54980(13) 0.52631(13) 0.62743(10) 0.0212(4) Uani d . 1 . .
H H22 0.5391 0.5491 0.6736 0.025 Uiso calc R 1 . .
C C23 0.62576(13) 0.58076(12) 0.59419(10) 0.0208(4) Uani d . 1 . .
H H23 0.6295 0.5649 0.5459 0.025 Uiso calc R 1 . .
C C24 0.71839(13) 0.56305(13) 0.62761(10) 0.0225(4) Uani d . 1 . .
H H24 0.7174 0.5855 0.6745 0.027 Uiso calc R 1 . .
C C25 0.73790(14) 0.46158(13) 0.62595(11) 0.0252(4) Uani d . 1 . .
H H25A 0.7396 0.4398 0.5794 0.030 Uiso calc R 1 . .
H H25B 0.7988 0.4486 0.6468 0.030 Uiso calc R 1 . .
O O26 0.66507(9) 0.41678(9) 0.66179(7) 0.0246(3) Uani d . 1 . .
O O22 0.46700(9) 0.53734(9) 0.58827(7) 0.0243(3) Uani d . 1 . .
C C221 0.38547(14) 0.54845(13) 0.62114(11) 0.0277(4) Uani d . 1 . .
O O221 0.37893(11) 0.54460(11) 0.68085(8) 0.0378(4) Uani d . 1 . .
C C222 0.30731(15) 0.56670(17) 0.57410(13) 0.0382(5) Uani d . 1 . .
H H22A 0.3063 0.6313 0.5628 0.057 Uiso calc R 1 . .
H H22B 0.2483 0.5498 0.5951 0.057 Uiso calc R 1 . .
H H22C 0.3161 0.5310 0.5335 0.057 Uiso calc R 1 . .
O O23 0.60521(10) 0.67618(9) 0.60197(6) 0.0238(3) Uani d . 1 . .
C C231 0.58914(15) 0.72517(14) 0.54637(10) 0.0282(4) Uani d . 1 . .
O O231 0.58183(14) 0.69321(12) 0.49217(8) 0.0451(5) Uani d . 1 . .
C C232 0.5801(2) 0.82334(15) 0.56262(13) 0.0454(6) Uani d . 1 . .
H H23A 0.5145 0.8381 0.5701 0.068 Uiso calc R 1 . .
H H23B 0.6040 0.8596 0.5255 0.068 Uiso calc R 1 . .
H H23C 0.6159 0.8369 0.6029 0.068 Uiso calc R 1 . .
O O24 0.78850(9) 0.61050(9) 0.58946(7) 0.0251(3) Uani d . 1 . .
C C241 0.83126(14) 0.68144(15) 0.61893(11) 0.0294(4) Uani d . 1 . .
O O241 0.82119(13) 0.70105(14) 0.67621(9) 0.0523(5) Uani d . 1 . .
C C242 0.89103(17) 0.73180(15) 0.57108(12) 0.0371(5) Uani d . 1 . .
H H24A 0.9561 0.7276 0.5852 0.056 Uiso calc R 1 . .
H H24B 0.8721 0.7955 0.5700 0.056 Uiso calc R 1 . .
H H24C 0.8842 0.7054 0.5266 0.056 Uiso calc R 1 . .
N N31 0.56643(11) 0.23884(11) 0.39917(8) 0.0224(3) Uani d . 1 . .
C C32 0.56474(13) 0.15069(13) 0.39628(10) 0.0229(4) Uani d . 1 . .
N N33 0.50463(11) 0.09540(11) 0.42829(8) 0.0235(4) Uani d . 1 . .
C C34 0.43784(14) 0.13218(14) 0.47255(10) 0.0235(4) Uani d . 1 . .
C C35 0.43767(14) 0.22933(13) 0.47719(10) 0.0231(4) Uani d . 1 . .
C C36 0.50126(13) 0.27904(13) 0.43867(9) 0.0206(4) Uani d . 1 . .
O O32 0.62713(10) 0.10542(10) 0.36094(8) 0.0296(3) Uani d . 1 . .
C C321 0.69918(16) 0.15819(16) 0.32828(12) 0.0359(5) Uani d . 1 . .
H H32A 0.7295 0.1977 0.3609 0.054 Uiso calc R 1 . .
H H32B 0.6713 0.1953 0.2931 0.054 Uiso calc R 1 . .
H H32C 0.7454 0.1172 0.3088 0.054 Uiso calc R 1 . .
C C33 0.50724(16) -0.00296(14) 0.41756(13) 0.0350(5) Uani d . 1 . .
H H33A 0.4542 -0.0312 0.4401 0.052 Uiso calc R 1 . .
H H33B 0.5653 -0.0275 0.4357 0.052 Uiso calc R 1 . .
H H33C 0.5040 -0.0158 0.3698 0.052 Uiso calc R 1 . .
O O34 0.38674(10) 0.08067(10) 0.50337(8) 0.0313(3) Uani d . 1 . .
C C53 0.37410(14) 0.27053(14) 0.52295(10) 0.0264(4) Uani d . 1 . .
H H53 0.3347 0.2311 0.5475 0.032 Uiso calc R 1 . .
O O53 0.36572(10) 0.35231(10) 0.53346(7) 0.0308(3) Uani d . 1 . .
N N36 0.50076(11) 0.37048(11) 0.43931(8) 0.0238(3) Uani d . 1 . .
H H36 0.4595 0.3986 0.4642 0.029 Uiso calc R 1 . .
C C41 0.56495(13) 0.42343(13) 0.40099(10) 0.0223(4) Uani d . 1 . .
H H41 0.5855 0.3878 0.3613 0.027 Uiso calc R 1 . .
C C42 0.52077(13) 0.51266(13) 0.37773(10) 0.0219(4) Uani d . 1 . .
H H42 0.4979 0.5490 0.4164 0.026 Uiso calc R 1 . .
C C43 0.59237(13) 0.56491(12) 0.33805(9) 0.0206(4) Uani d . 1 . .
H H43 0.6059 0.5324 0.2955 0.025 Uiso calc R 1 . .
C C44 0.68144(13) 0.57653(12) 0.37760(10) 0.0214(4) Uani d . 1 . .
H H44 0.6707 0.6184 0.4159 0.026 Uiso calc R 1 . .
C C45 0.71626(13) 0.48519(14) 0.40262(11) 0.0262(4) Uani d . 1 . .
H H45A 0.7325 0.4458 0.3645 0.031 Uiso calc R 1 . .
H H45B 0.7726 0.4937 0.4302 0.031 Uiso calc R 1 . .
O O46 0.64374(9) 0.44355(9) 0.44162(7) 0.0251(3) Uani d . 1 . .
O O42 0.44569(9) 0.49149(10) 0.33244(7) 0.0259(3) Uani d . 1 . .
C C421 0.35756(14) 0.49991(14) 0.35479(11) 0.0287(4) Uani d . 1 . .
O O421 0.33856(11) 0.52294(13) 0.41028(9) 0.0425(4) Uani d . 1 . .
C C422 0.28865(16) 0.47422(18) 0.30211(12) 0.0388(5) Uani d . 1 . .
H H42A 0.2360 0.5164 0.3033 0.058 Uiso calc R 1 . .
H H42B 0.2663 0.4125 0.3103 0.058 Uiso calc R 1 . .
H H42C 0.3186 0.4770 0.2584 0.058 Uiso calc R 1 . .
O O43 0.55693(10) 0.65436(9) 0.32390(7) 0.0236(3) Uani d . 1 . .
C C431 0.55734(14) 0.68219(14) 0.26010(10) 0.0259(4) Uani d . 1 . .
O O432 0.57219(12) 0.63377(11) 0.21329(7) 0.0385(4) Uani d . 1 . .
C C432 0.53632(19) 0.78155(15) 0.25651(12) 0.0383(5) Uani d . 1 . .
H H43A 0.4703 0.7916 0.2662 0.057 Uiso calc R 1 . .
H H43B 0.5505 0.8040 0.2118 0.057 Uiso calc R 1 . .
H H43C 0.5744 0.8140 0.2892 0.057 Uiso calc R 1 . .
O O44 0.74702(9) 0.61608(9) 0.33157(7) 0.0249(3) Uani d . 1 . .
C C441 0.80981(14) 0.67443(14) 0.35627(11) 0.0296(4) Uani d . 1 . .
O O441 0.82016(14) 0.68736(15) 0.41453(9) 0.0567(6) Uani d . 1 . .
C C442 0.86416(17) 0.71843(16) 0.30227(12) 0.0375(5) Uani d . 1 . .
H H44A 0.9280 0.7289 0.3175 0.056 Uiso calc R 1 . .
H H44B 0.8353 0.7765 0.2906 0.056 Uiso calc R 1 . .
H H44C 0.8650 0.6790 0.2631 0.056 Uiso calc R 1 . .
O O61 0.7788(10) 0.2493(10) 0.6595(7) 0.043(4) Uiso d PD 0.130(6) . .
H H61 0.740(9) 0.253(15) 0.690(6) 0.051 Uiso d PD 0.130(6) . .
H H62 0.829(6) 0.270(14) 0.675(8) 0.051 Uiso d PD 0.130(6) . .

loop_
_atom_site_aniso_label
_atom_site_aniso_U_11
_atom_site_aniso_U_22
_atom_site_aniso_U_33
_atom_site_aniso_U_12
_atom_site_aniso_U_13
_atom_site_aniso_U_23
N11 0.0203(7) 0.0230(8) 0.0211(8) -0.0004(6) -0.0013(7) -0.0005(6)
C12 0.0206(9) 0.0234(9) 0.0212(9) 0.0021(7) -0.0038(7) -0.0010(7)
N13 0.0281(8) 0.0175(7) 0.0232(8) 0.0003(6) -0.0010(7) 0.0008(6)
C14 0.0230(9) 0.0231(9) 0.0197(9) -0.0023(8) -0.0040(7) 0.0015(7)
C15 0.0205(9) 0.0215(9) 0.0189(9) -0.0023(7) -0.0032(7) 0.0004(7)
C16 0.0192(8) 0.0217(9) 0.0186(9) 0.0002(7) -0.0039(7) -0.0001(7)
O12 0.0277(7) 0.0257(7) 0.0334(8) 0.0052(6) 0.0043(6) -0.0024(6)
C121 0.0267(10) 0.0395(12) 0.0353(12) 0.0055(9) 0.0077(9) 0.0008(10)
C13 0.0409(12) 0.0160(9) 0.0339(11) 0.0018(9) -0.0018(9) 0.0000(8)
O14 0.0370(8) 0.0258(7) 0.0296(8) -0.0098(6) 0.0050(7) 0.0008(6)
C51 0.0220(9) 0.0259(10) 0.0205(9) -0.0016(8) -0.0009(7) 0.0024(7)
O51 0.0277(7) 0.0248(7) 0.0281(7) 0.0016(6) 0.0010(6) -0.0040(6)
N16 0.0221(8) 0.0188(7) 0.0236(8) -0.0025(6) 0.0016(6) -0.0007(6)
C21 0.0206(9) 0.0205(9) 0.0221(9) -0.0017(7) 0.0004(7) 0.0006(7)
C22 0.0218(9) 0.0195(8) 0.0224(9) 0.0000(7) -0.0003(8) 0.0006(7)
C23 0.0254(9) 0.0160(8) 0.0211(9) -0.0009(7) 0.0007(8) -0.0014(7)
C24 0.0221(9) 0.0223(9) 0.0230(9) -0.0041(7) 0.0039(8) 0.0005(8)
C25 0.0211(9) 0.0234(9) 0.0313(10) -0.0015(7) 0.0016(8) 0.0040(8)
O26 0.0214(6) 0.0244(7) 0.0280(7) -0.0020(6) -0.0008(6) 0.0065(6)
O22 0.0214(6) 0.0247(7) 0.0269(7) 0.0002(5) -0.0005(6) -0.0001(6)
C221 0.0242(10) 0.0202(9) 0.0388(12) 0.0014(8) 0.0044(9) -0.0002(9)
O221 0.0343(8) 0.0411(9) 0.0380(9) 0.0081(7) 0.0120(7) 0.0045(7)
C222 0.0253(11) 0.0385(12) 0.0510(15) 0.0052(9) -0.0019(10) -0.0018(11)
O23 0.0332(7) 0.0175(6) 0.0206(7) -0.0007(5) 0.0005(6) 0.0007(5)
C231 0.0307(10) 0.0285(10) 0.0254(10) 0.0086(9) 0.0022(8) 0.0032(8)
O231 0.0688(12) 0.0439(9) 0.0227(8) 0.0301(9) -0.0047(8) -0.0021(7)
C232 0.0746(18) 0.0262(11) 0.0353(12) 0.0105(12) -0.0039(13) 0.0051(10)
O24 0.0260(7) 0.0230(7) 0.0262(7) -0.0060(5) 0.0051(6) -0.0016(6)
C241 0.0216(9) 0.0310(10) 0.0357(12) -0.0047(8) 0.0034(8) -0.0064(9)
O241 0.0450(10) 0.0715(13) 0.0406(10) -0.0319(10) 0.0149(8) -0.0264(9)
C242 0.0366(12) 0.0310(11) 0.0436(13) -0.0134(10) 0.0062(10) -0.0011(10)
N31 0.0223(8) 0.0219(8) 0.0228(8) -0.0030(6) 0.0019(7) 0.0011(6)
C32 0.0209(9) 0.0252(9) 0.0227(9) -0.0014(7) -0.0002(7) 0.0010(7)
N33 0.0238(8) 0.0211(8) 0.0257(9) -0.0037(6) -0.0004(7) 0.0037(6)
C34 0.0206(9) 0.0280(10) 0.0220(9) -0.0037(8) -0.0038(7) 0.0053(8)
C35 0.0205(9) 0.0263(9) 0.0225(9) -0.0033(8) -0.0020(8) 0.0032(8)
C36 0.0202(9) 0.0232(9) 0.0184(9) -0.0024(7) -0.0024(7) 0.0011(7)
O32 0.0289(7) 0.0241(7) 0.0359(8) -0.0008(6) 0.0086(6) -0.0008(6)
C321 0.0329(11) 0.0331(11) 0.0419(13) -0.0036(9) 0.0151(10) -0.0024(10)
C33 0.0354(11) 0.0218(10) 0.0477(14) -0.0029(9) 0.0038(10) 0.0038(9)
O34 0.0287(7) 0.0307(8) 0.0343(8) -0.0086(6) 0.0035(6) 0.0097(6)
C53 0.0232(10) 0.0326(11) 0.0232(10) -0.0029(8) 0.0003(8) 0.0045(8)
O53 0.0271(7) 0.0340(8) 0.0315(8) 0.0016(6) 0.0033(6) -0.0002(6)
N36 0.0223(8) 0.0227(8) 0.0263(9) 0.0005(6) 0.0035(7) 0.0008(7)
C41 0.0207(9) 0.0229(9) 0.0232(10) -0.0008(7) 0.0001(8) 0.0017(7)
C42 0.0203(9) 0.0233(9) 0.0221(9) -0.0001(7) -0.0025(7) -0.0013(8)
C43 0.0221(9) 0.0185(8) 0.0212(9) 0.0030(7) -0.0008(7) 0.0006(7)
C44 0.0203(9) 0.0219(9) 0.0220(9) -0.0016(7) 0.0021(7) 0.0020(7)
C45 0.0190(9) 0.0283(10) 0.0312(11) 0.0002(8) 0.0012(8) 0.0074(9)
O46 0.0201(6) 0.0286(7) 0.0267(7) -0.0037(6) -0.0027(6) 0.0063(6)
O42 0.0203(6) 0.0312(7) 0.0261(7) -0.0025(6) -0.0029(6) -0.0008(6)
C421 0.0221(9) 0.0272(10) 0.0369(12) 0.0011(8) -0.0020(9) 0.0056(9)
O421 0.0255(8) 0.0589(11) 0.0430(10) -0.0004(7) 0.0039(7) -0.0091(9)
C422 0.0269(11) 0.0461(13) 0.0436(13) -0.0027(10) -0.0106(10) 0.0087(11)
O43 0.0291(7) 0.0204(6) 0.0214(7) 0.0042(6) 0.0008(6) 0.0031(5)
C431 0.0237(9) 0.0289(10) 0.0252(10) 0.0016(8) -0.0028(8) 0.0053(8)
O432 0.0512(10) 0.0420(9) 0.0223(8) 0.0132(8) -0.0023(7) 0.0017(7)
C432 0.0513(14) 0.0282(11) 0.0354(12) 0.0019(10) -0.0056(11) 0.0092(9)
O44 0.0259(7) 0.0242(7) 0.0245(7) -0.0053(6) 0.0047(6) -0.0009(6)
C441 0.0270(10) 0.0273(10) 0.0346(12) -0.0058(9) 0.0035(8) -0.0020(9)
O441 0.0566(11) 0.0799(14) 0.0338(10) -0.0407(11) 0.0010(8) -0.0073(10)
C442 0.0397(13) 0.0329(11) 0.0400(13) -0.0124(10) 0.0121(10) -0.0047(10)

loop_
_atom_type_symbol
_atom_type_description
_atom_type_scat_dispersion_real
_atom_type_scat_dispersion_imag
_atom_type_scat_source
C C 0.0033 0.0016 'International Tables Vol C Tables 4.2.6.8 and 6.1.1.4'
H H 0.0000 0.0000 'International Tables Vol C Tables 4.2.6.8 and 6.1.1.4'
N N 0.0061 0.0033 'International Tables Vol C Tables 4.2.6.8 and 6.1.1.4'
O O 0.0106 0.0060 'International Tables Vol C Tables 4.2.6.8 and 6.1.1.4'

loop_
_geom_angle_atom_site_label_1
_geom_angle_atom_site_label_2
_geom_angle_atom_site_label_3
_geom_angle_site_symmetry_1
_geom_angle_site_symmetry_3
_geom_angle
_geom_angle_publ_flag
C12 N11 C16 . . 116.12(17) ?
N11 C12 O12 . . 120.39(18) ?
N11 C12 N13 . . 126.81(18) ?
O12 C12 N13 . . 112.80(16) ?
C12 N13 C14 . . 120.28(15) ?
C12 N13 C13 . . 121.07(17) ?
C14 N13 C13 . . 118.63(17) ?
O14 C14 N13 . . 119.33(17) ?
O14 C14 C15 . . 125.86(19) ?
N13 C14 C15 . . 114.81(16) ?
C16 C15 C51 . . 123.55(17) ?
C16 C15 C14 . . 118.92(17) ?
C51 C15 C14 . . 117.48(17) ?
N16 C16 N11 . . 116.73(17) ?
N16 C16 C15 . . 120.38(18) ?
N11 C16 C15 . . 122.89(16) ?
C12 O12 C121 . . 116.99(16) ?
O12 C121 H12A . . 109.5 ?
O12 C121 H12B . . 109.5 ?
H12A C121 H12B . . 109.5 ?
O12 C121 H12C . . 109.5 ?
H12A C121 H12C . . 109.5 ?
H12B C121 H12C . . 109.5 ?
N13 C13 H13A . . 109.5 ?
N13 C13 H13B . . 109.5 ?
H13A C13 H13B . . 109.5 ?
N13 C13 H13C . . 109.5 ?
H13A C13 H13C . . 109.5 ?
H13B C13 H13C . . 109.5 ?
O51 C51 C15 . . 124.87(18) ?
O51 C51 H51 . . 117.6 ?
C15 C51 H51 . . 117.6 ?
C16 N16 C21 . . 123.04(17) ?
C16 N16 H16 . . 118.5 ?
C21 N16 H16 . . 118.5 ?
O26 C21 N16 . . 107.59(15) ?
O26 C21 C22 . . 109.34(15) ?
N16 C21 C22 . . 109.05(15) ?
O26 C21 H21 . . 110.3 ?
N16 C21 H21 . . 110.3 ?
C22 C21 H21 . . 110.3 ?
O22 C22 C23 . . 107.24(15) ?
O22 C22 C21 . . 109.71(15) ?
C23 C22 C21 . . 109.69(15) ?
O22 C22 H22 . . 110.0 ?
C23 C22 H22 . . 110.0 ?
C21 C22 H22 . . 110.0 ?
O23 C23 C22 . . 108.79(15) ?
O23 C23 C24 . . 107.43(15) ?
C22 C23 C24 . . 110.34(15) ?
O23 C23 H23 . . 110.1 ?
C22 C23 H23 . . 110.1 ?
C24 C23 H23 . . 110.1 ?
O24 C24 C23 . . 107.10(15) ?
O24 C24 C25 . . 109.61(16) ?
C23 C24 C25 . . 108.77(16) ?
O24 C24 H24 . . 110.4 ?
C23 C24 H24 . . 110.4 ?
C25 C24 H24 . . 110.4 ?
O26 C25 C24 . . 107.94(16) ?
O26 C25 H25A . . 110.1 ?
C24 C25 H25A . . 110.1 ?
O26 C25 H25B . . 110.1 ?
C24 C25 H25B . . 110.1 ?
H25A C25 H25B . . 108.4 ?
C21 O26 C25 . . 111.83(14) ?
C221 O22 C22 . . 117.61(15) ?
O221 C221 O22 . . 123.2(2) ?
O221 C221 C222 . . 125.5(2) ?
O22 C221 C222 . . 111.35(18) ?
C221 C222 H22A . . 109.5 ?
C221 C222 H22B . . 109.5 ?
H22A C222 H22B . . 109.5 ?
C221 C222 H22C . . 109.5 ?
H22A C222 H22C . . 109.5 ?
H22B C222 H22C . . 109.5 ?
C231 O23 C23 . . 117.80(15) ?
O231 C231 O23 . . 124.01(19) ?
O231 C231 C232 . . 125.3(2) ?
O23 C231 C232 . . 110.72(18) ?
C231 C232 H23A . . 109.5 ?
C231 C232 H23B . . 109.5 ?
H23A C232 H23B . . 109.5 ?
C231 C232 H23C . . 109.5 ?
H23A C232 H23C . . 109.5 ?
H23B C232 H23C . . 109.5 ?
C241 O24 C24 . . 117.37(15) ?
O241 C241 O24 . . 123.7(2) ?
O241 C241 C242 . . 124.8(2) ?
O24 C241 C242 . . 111.50(18) ?
C241 C242 H24A . . 109.5 ?
C241 C242 H24B . . 109.5 ?
H24A C242 H24B . . 109.5 ?
C241 C242 H24C . . 109.5 ?
H24A C242 H24C . . 109.5 ?
H24B C242 H24C . . 109.5 ?
C32 N31 C36 . . 116.60(16) ?
N31 C32 O32 . . 121.00(17) ?
N31 C32 N33 . . 126.42(18) ?
O32 C32 N33 . . 112.56(16) ?
C32 N33 C34 . . 120.05(16) ?
C32 N33 C33 . . 120.71(18) ?
C34 N33 C33 . . 119.24(17) ?
O34 C34 N33 . . 119.07(18) ?
O34 C34 C35 . . 125.8(2) ?
N33 C34 C35 . . 115.10(17) ?
C36 C35 C53 . . 123.19(18) ?
C36 C35 C34 . . 118.97(18) ?
C53 C35 C34 . . 117.81(17) ?
N36 C36 N31 . . 116.38(17) ?
N36 C36 C35 . . 120.90(18) ?
N31 C36 C35 . . 122.72(17) ?
C32 O32 C321 . . 117.04(16) ?
O32 C321 H32A . . 109.5 ?
O32 C321 H32B . . 109.5 ?
H32A C321 H32B . . 109.5 ?
O32 C321 H32C . . 109.5 ?
H32A C321 H32C . . 109.5 ?
H32B C321 H32C . . 109.5 ?
N33 C33 H33A . . 109.5 ?
N33 C33 H33B . . 109.5 ?
H33A C33 H33B . . 109.5 ?
N33 C33 H33C . . 109.5 ?
H33A C33 H33C . . 109.5 ?
H33B C33 H33C . . 109.5 ?
O53 C53 C35 . . 126.08(18) ?
O53 C53 H53 . . 117.0 ?
C35 C53 H53 . . 117.0 ?
C36 N36 C41 . . 122.44(17) ?
C36 N36 H36 . . 118.8 ?
C41 N36 H36 . . 118.8 ?
O46 C41 N36 . . 108.48(15) ?
O46 C41 C42 . . 108.91(15) ?
N36 C41 C42 . . 111.39(15) ?
O46 C41 H41 . . 109.3 ?
N36 C41 H41 . . 109.3 ?
C42 C41 H41 . . 109.3 ?
O42 C42 C43 . . 106.63(15) ?
O42 C42 C41 . . 108.38(15) ?
C43 C42 C41 . . 108.42(15) ?
O42 C42 H42 . . 111.1 ?
C43 C42 H42 . . 111.1 ?
C41 C42 H42 . . 111.1 ?
O43 C43 C42 . . 109.25(15) ?
O43 C43 C44 . . 107.33(15) ?
C42 C43 C44 . . 110.85(15) ?
O43 C43 H43 . . 109.8 ?
C42 C43 H43 . . 109.8 ?
C44 C43 H43 . . 109.8 ?
O44 C44 C43 . . 105.15(15) ?
O44 C44 C45 . . 110.77(15) ?
C43 C44 C45 . . 110.51(15) ?
O44 C44 H44 . . 110.1 ?
C43 C44 H44 . . 110.1 ?
C45 C44 H44 . . 110.1 ?
O46 C45 C44 . . 108.60(15) ?
O46 C45 H45A . . 110.0 ?
C44 C45 H45A . . 110.0 ?
O46 C45 H45B . . 110.0 ?
C44 C45 H45B . . 110.0 ?
H45A C45 H45B . . 108.4 ?
C41 O46 C45 . . 110.58(14) ?
C421 O42 C42 . . 118.11(15) ?
O421 C421 O42 . . 123.38(19) ?
O421 C421 C422 . . 125.4(2) ?
O42 C421 C422 . . 111.23(19) ?
C421 C422 H42A . . 109.5 ?
C421 C422 H42B . . 109.5 ?
H42A C422 H42B . . 109.5 ?
C421 C422 H42C . . 109.5 ?
H42A C422 H42C . . 109.5 ?
H42B C422 H42C . . 109.5 ?
C431 O43 C43 . . 117.72(15) ?
O432 C431 O43 . . 124.43(18) ?
O432 C431 C432 . . 125.5(2) ?
O43 C431 C432 . . 110.09(18) ?
C431 C432 H43A . . 109.5 ?
C431 C432 H43B . . 109.5 ?
H43A C432 H43B . . 109.5 ?
C431 C432 H43C . . 109.5 ?
H43A C432 H43C . . 109.5 ?
H43B C432 H43C . . 109.5 ?
C441 O44 C44 . . 117.49(15) ?
O441 C441 O44 . . 123.2(2) ?
O441 C441 C442 . . 125.4(2) ?
O44 C441 C442 . . 111.33(18) ?
C441 C442 H44A . . 109.5 ?
C441 C442 H44B . . 109.5 ?
H44A C442 H44B . . 109.5 ?
C441 C442 H44C . . 109.5 ?
H44A C442 H44C . . 109.5 ?
H44B C442 H44C . . 109.5 ?
H61 O61 H62 . . 106.0(18) ?

loop_
_geom_bond_atom_site_label_1
_geom_bond_atom_site_label_2
_geom_bond_site_symmetry_2
_geom_bond_distance
_geom_bond_publ_flag
N11 C12 . 1.304(2) y
C12 N13 . 1.351(3) y
N13 C14 . 1.413(2) y
C14 C15 . 1.439(3) y
C15 C16 . 1.411(3) y
C16 N11 . 1.362(2) y
C12 O12 . 1.328(2) y
N13 C13 . 1.471(2) ?
C14 O14 . 1.223(2) y
C15 C51 . 1.432(3) y
C51 O51 . 1.241(2) y
C16 N16 . 1.345(2) y
O12 C121 . 1.451(3) ?
C121 H12A . 0.9800 ?
C121 H12B . 0.9800 ?
C121 H12C . 0.9800 ?
C13 H13A . 0.9800 ?
C13 H13B . 0.9800 ?
C13 H13C . 0.9800 ?
C51 H51 . 0.9500 ?
N16 C21 . 1.435(2) ?
N16 H16 . 0.8800 ?
C21 O26 . 1.426(2) ?
C21 C22 . 1.535(3) ?
C21 H21 . 1.0000 ?
C22 O22 . 1.437(2) ?
C22 C23 . 1.512(3) ?
C22 H22 . 1.0000 ?
C23 O23 . 1.448(2) ?
C23 C24 . 1.515(3) ?
C23 H23 . 1.0000 ?
C24 O24 . 1.448(2) ?
C24 C25 . 1.524(3) ?
C24 H24 . 1.0000 ?
C25 O26 . 1.433(2) ?
C25 H25A . 0.9900 ?
C25 H25B . 0.9900 ?
O22 C221 . 1.356(2) ?
C221 O221 . 1.205(3) ?
C221 C222 . 1.494(3) ?
C222 H22A . 0.9800 ?
C222 H22B . 0.9800 ?
C222 H22C . 0.9800 ?
O23 C231 . 1.351(2) ?
C231 O231 . 1.192(3) ?
C231 C232 . 1.491(3) ?
C232 H23A . 0.9800 ?
C232 H23B . 0.9800 ?
C232 H23C . 0.9800 ?
O24 C241 . 1.351(2) ?
C241 O241 . 1.196(3) ?
C241 C242 . 1.489(3) ?
C242 H24A . 0.9800 ?
C242 H24B . 0.9800 ?
C242 H24C . 0.9800 ?
N31 C32 . 1.303(2) y
C32 N33 . 1.352(2) y
N33 C34 . 1.417(3) y
C34 C35 . 1.437(3) y
C35 C36 . 1.405(3) y
C36 N31 . 1.364(2) y
C32 O32 . 1.325(2) y
N33 C33 . 1.468(3) ?
C34 O34 . 1.226(2) y
C35 C53 . 1.432(3) y
C53 O53 . 1.232(3) y
C36 N36 . 1.350(2) y
O32 C321 . 1.453(2) ?
C321 H32A . 0.9800 ?
C321 H32B . 0.9800 ?
C321 H32C . 0.9800 ?
C33 H33A . 0.9800 ?
C33 H33B . 0.9800 ?
C33 H33C . 0.9800 ?
C53 H53 . 0.9500 ?
N36 C41 . 1.434(2) ?
N36 H36 . 0.8800 ?
C41 O46 . 1.428(2) ?
C41 C42 . 1.536(3) ?
C41 H41 . 1.0000 ?
C42 O42 . 1.446(2) ?
C42 C43 . 1.514(3) ?
C42 H42 . 1.0000 ?
C43 O43 . 1.444(2) ?
C43 C44 . 1.517(3) ?
C43 H43 . 1.0000 ?
C44 O44 . 1.444(2) ?
C44 C45 . 1.524(3) ?
C44 H44 . 1.0000 ?
C45 O46 . 1.442(2) ?
C45 H45A . 0.9900 ?
C45 H45B . 0.9900 ?
O42 C421 . 1.351(2) ?
C421 O421 . 1.198(3) ?
C421 C422 . 1.499(3) ?
C422 H42A . 0.9800 ?
C422 H42B . 0.9800 ?
C422 H42C . 0.9800 ?
O43 C431 . 1.347(2) ?
C431 O432 . 1.201(3) ?
C431 C432 . 1.499(3) ?
C432 H43A . 0.9800 ?
C432 H43B . 0.9800 ?
C432 H43C . 0.9800 ?
O44 C441 . 1.343(2) ?
C441 O441 . 1.196(3) ?
C441 C442 . 1.487(3) ?
C442 H44A . 0.9800 ?
C442 H44B . 0.9800 ?
C442 H44C . 0.9800 ?
O61 H61 . 0.839(11) ?
O61 H62 . 0.840(11) ?

loop_
_geom_hbond_atom_site_label_D
_geom_hbond_atom_site_label_H
_geom_hbond_atom_site_label_A
_geom_hbond_site_symmetry_A
_geom_hbond_distance_DH
_geom_hbond_distance_HA
_geom_hbond_distance_DA
_geom_hbond_angle_DHA
_geom_hbond_publ_flag
N16 H16 O51 . 0.88 2.03 2.707(2) 133 y
N36 H36 O53 . 0.88 2.06 2.725(2) 132 y
C24 H24 O14 4_656 1.00 2.34 3.237(3) 148 y
C44 H44 O231 . 1.00 2.28 3.213(3) 155 y
C45 H45B O34 3_556 0.99 2.38 3.245(3) 145 y
C51 H51 O241 4_646 0.95 2.54 3.442(3) 159 y

loop_
_geom_torsion_atom_site_label_1
_geom_torsion_atom_site_label_2
_geom_torsion_atom_site_label_3
_geom_torsion_atom_site_label_4
_geom_torsion_site_symmetry_1
_geom_torsion_site_symmetry_2
_geom_torsion_site_symmetry_3
_geom_torsion_site_symmetry_4
_geom_torsion
_geom_torsion_publ_flag
C16 N11 C12 O12 . . . . -178.30(16) ?
C16 N11 C12 N13 . . . . 2.0(3) ?
N11 C12 N13 C14 . . . . -1.9(3) ?
O12 C12 N13 C14 . . . . 178.47(16) ?
N11 C12 N13 C13 . . . . 179.44(19) ?
O12 C12 N13 C13 . . . . -0.2(3) ?
C12 N13 C14 O14 . . . . 179.10(18) ?
C13 N13 C14 O14 . . . . -2.2(3) ?
C12 N13 C14 C15 . . . . -1.5(2) ?
C13 N13 C14 C15 . . . . 177.27(17) ?
O14 C14 C15 C16 . . . . -176.34(18) ?
N13 C14 C15 C16 . . . . 4.3(2) ?
O14 C14 C15 C51 . . . . 6.1(3) ?
N13 C14 C15 C51 . . . . -173.29(16) ?
C12 N11 C16 N16 . . . . -179.74(17) ?
C12 N11 C16 C15 . . . . 1.2(3) ?
C51 C15 C16 N16 . . . . -6.0(3) ?
C14 C15 C16 N16 . . . . 176.58(17) ?
C51 C15 C16 N11 . . . . 173.04(17) ?
C14 C15 C16 N11 . . . . -4.4(3) ?
N11 C12 O12 C121 . . . . 5.9(3) y
N13 C12 O12 C121 . . . . -174.44(16) ?
C16 C15 C51 O51 . . . . -0.5(3) y
C14 C15 C51 O51 . . . . 176.94(19) ?
N11 C16 N16 C21 . . . . 0.3(3) ?
C15 C16 N16 C21 . . . . 179.43(17) ?
C16 N16 C21 O26 . . . . -79.7(2) ?
C16 N16 C21 C22 . . . . 161.82(17) ?
O26 C21 C22 O22 . . . . 173.52(14) ?
N16 C21 C22 O22 . . . . -69.08(19) ?
O26 C21 C22 C23 . . . . 56.0(2) ?
N16 C21 C22 C23 . . . . 173.36(15) ?
O22 C22 C23 O23 . . . . 69.56(18) ?
C21 C22 C23 O23 . . . . -171.35(15) ?
O22 C22 C23 C24 . . . . -172.82(15) ?
C21 C22 C23 C24 . . . . -53.7(2) ?
O23 C23 C24 O24 . . . . -66.78(18) ?
C22 C23 C24 O24 . . . . 174.77(15) ?
O23 C23 C24 C25 . . . . 174.83(16) ?
C22 C23 C24 C25 . . . . 56.4(2) ?
O24 C24 C25 O26 . . . . -177.61(14) ?
C23 C24 C25 O26 . . . . -60.8(2) ?
N16 C21 O26 C25 . . . . 178.25(14) ?
C22 C21 O26 C25 . . . . -63.43(19) ?
C24 C25 O26 C21 . . . . 65.9(2) ?
C23 C22 O22 C221 . . . . -138.99(16) ?
C21 C22 O22 C221 . . . . 101.93(19) ?
C22 O22 C221 O221 . . . . -4.1(3) ?
C22 O22 C221 C222 . . . . 175.25(17) ?
C22 C23 O23 C231 . . . . -116.71(18) ?
C24 C23 O23 C231 . . . . 123.84(18) ?
C23 O23 C231 O231 . . . . 7.7(3) ?
C23 O23 C231 C232 . . . . -173.46(19) ?
C23 C24 O24 C241 . . . . 112.56(18) ?
C25 C24 O24 C241 . . . . -129.59(19) ?
C24 O24 C241 O241 . . . . 7.8(3) ?
C24 O24 C241 C242 . . . . -171.66(17) ?
C36 N31 C32 O32 . . . . -177.81(17) ?
C36 N31 C32 N33 . . . . 0.3(3) ?
N31 C32 N33 C34 . . . . -3.2(3) ?
O32 C32 N33 C34 . . . . 175.03(16) ?
N31 C32 N33 C33 . . . . 176.5(2) ?
O32 C32 N33 C33 . . . . -5.2(3) ?
C32 N33 C34 O34 . . . . -176.75(18) ?
C33 N33 C34 O34 . . . . 3.5(3) ?
C32 N33 C34 C35 . . . . 2.7(3) ?
C33 N33 C34 C35 . . . . -177.00(19) ?
O34 C34 C35 C36 . . . . 179.66(18) ?
N33 C34 C35 C36 . . . . 0.2(3) ?
O34 C34 C35 C53 . . . . 1.7(3) ?
N33 C34 C35 C53 . . . . -177.73(16) ?
C32 N31 C36 N36 . . . . -177.29(18) ?
C32 N31 C36 C35 . . . . 2.9(3) ?
C53 C35 C36 N36 . . . . -5.1(3) ?
C34 C35 C36 N36 . . . . 177.08(18) ?
C53 C35 C36 N31 . . . . 174.69(17) ?
C34 C35 C36 N31 . . . . -3.2(3) ?
N31 C32 O32 C321 . . . . 2.6(3) y
N33 C32 O32 C321 . . . . -175.78(17) ?
C36 C35 C53 O53 . . . . 1.4(3) y
C34 C35 C53 O53 . . . . 179.2(2) ?
N31 C36 N36 C41 . . . . -0.2(3) ?
C35 C36 N36 C41 . . . . 179.60(17) ?
C36 N36 C41 O46 . . . . -92.8(2) ?
C36 N36 C41 C42 . . . . 147.33(18) ?
O46 C41 C42 O42 . . . . 175.52(14) ?
N36 C41 C42 O42 . . . . -64.9(2) ?
O46 C41 C42 C43 . . . . 60.14(19) ?
N36 C41 C42 C43 . . . . 179.75(15) ?
O42 C42 C43 O43 . . . . 71.68(18) ?
C41 C42 C43 O43 . . . . -171.81(14) ?
O42 C42 C43 C44 . . . . -170.24(15) ?
C41 C42 C43 C44 . . . . -53.7(2) ?
O43 C43 C44 O44 . . . . -68.13(17) ?
C42 C43 C44 O44 . . . . 172.64(14) ?
O43 C43 C44 C45 . . . . 172.30(15) ?
C42 C43 C44 C45 . . . . 53.1(2) ?
O44 C44 C45 O46 . . . . -172.96(15) ?
C43 C44 C45 O46 . . . . -56.8(2) ?
N36 C41 O46 C45 . . . . 171.58(14) ?
C42 C41 O46 C45 . . . . -67.01(19) ?
C44 C45 O46 C41 . . . . 64.8(2) ?
C43 C42 O42 C421 . . . . -138.41(17) ?
C41 C42 O42 C421 . . . . 105.05(19) ?
C42 O42 C421 O421 . . . . -0.9(3) ?
C42 O42 C421 C422 . . . . -179.22(17) ?
C42 C43 O43 C431 . . . . -127.34(18) ?
C44 C43 O43 C431 . . . . 112.41(18) ?
C43 O43 C431 O432 . . . . 11.4(3) ?
C43 O43 C431 C432 . . . . -168.84(17) ?
C43 C44 O44 C441 . . . . 146.39(17) ?
C45 C44 O44 C441 . . . . -94.2(2) ?
C44 O44 C441 O441 . . . . 8.2(3) ?
C44 O44 C441 C442 . . . . -172.60(17) ?
